data_7248559
loop_
_publ_author_name
'Yeo, Chien Ing'
'Kwong, Huey Chong'
'Tan, Sang Loon'
'Tiekink, Edward R. T.'

_publ_section_title
;
 Variable non-covalent interactions in the crystals of a series of
 4-Y-benzyl pyrrolidine-1-carbodithioates: Y = Cl, Br, I, Me and NO2
;
_journal_issue 20
_journal_name_full CrystEngComm
_journal_page_first 2711
_journal_page_last 2722
_journal_paper_doi 10.1039/D4CE00158C
_journal_volume 26
_journal_year 2024
_chemical_formula_moiety 'C13 H17 N S2'
_chemical_formula_sum 'C13 H17 N S2'
_chemical_formula_weight 251.39
_space_group_crystal_system monoclinic
_space_group_IT_number 14
_space_group_name_Hall '-P 2yn'
_space_group_name_H-M_alt 'P 1 21/n 1'
_atom_sites_solution_hydrogens geom
_atom_sites_solution_primary direct
_atom_sites_solution_secondary difmap
_audit_creation_method SHELXL-2018/3
_audit_update_record
;
2024-04-08 deposited with the CCDC.	2024-04-29 downloaded from the CCDC.
;
_cell_angle_alpha 90
_cell_angle_beta 101.170(3)
_cell_angle_gamma 90
_cell_formula_units_Z 4
_cell_length_a 12.4564(5)
_cell_length_b 5.9662(2)
_cell_length_c 17.6358(5)
_cell_measurement_reflns_used 5024
_cell_measurement_temperature 100(2)
_cell_measurement_theta_max 76.3130
_cell_measurement_theta_min 3.9910
_cell_volume 1285.82(8)
_computing_cell_refinement
;
CrysAlisPro 1.171.39.31a (Rigaku Oxford Diffraction, 2017)
;
_computing_data_collection
;
CrysAlisPro 1.171.39.31a (Rigaku Oxford Diffraction, 2017)
;
_computing_data_reduction
;
CrysAlisPro 1.171.39.31a (Rigaku Oxford Diffraction, 2017)
;
_computing_molecular_graphics 'ORTEP-3 for Windows (Farrugia, 2012), DIAMOND (Brandenburg, 2006)'
_computing_publication_material 'publCIF (Westrip, 2010)'
_computing_structure_refinement 'SHELXL-2018/3 (Sheldrick, 2014)'
_computing_structure_solution 'SHELXS97 (Sheldrick, 2008)'
_diffrn_ambient_temperature 100(2)
_diffrn_measured_fraction_theta_full 1.000
_diffrn_measured_fraction_theta_max 1.000
_diffrn_measurement_device_type 'XtaLAB Synergy, Dualflex, AtlasS2'
_diffrn_measurement_method '\w scans'
_diffrn_radiation_type CuK\a
_diffrn_radiation_wavelength 1.54178
_diffrn_reflns_av_R_equivalents 0.0528
_diffrn_reflns_av_unetI/netI 0.0279
_diffrn_reflns_Laue_measured_fraction_full 1.000
_diffrn_reflns_Laue_measured_fraction_max 1.000
_diffrn_reflns_limit_h_max 14
_diffrn_reflns_limit_h_min -14
_diffrn_reflns_limit_k_max 7
_diffrn_reflns_limit_k_min -5
_diffrn_reflns_limit_l_max 21
_diffrn_reflns_limit_l_min -20
_diffrn_reflns_number 15655
_diffrn_reflns_point_group_measured_fraction_full 1.000
_diffrn_reflns_point_group_measured_fraction_max 1.000
_diffrn_reflns_theta_full 67.045
_diffrn_reflns_theta_max 67.045
_diffrn_reflns_theta_min 4.004
_diffrn_source 'micro-focus sealed X-ray tube'
_exptl_absorpt_coefficient_mu 3.513
_exptl_absorpt_correction_T_max 1.000
_exptl_absorpt_correction_T_min 0.917
_exptl_absorpt_correction_type gaussian
_exptl_absorpt_process_details
;
CrysAlisPro 1.171.39.31a (Rigaku Oxford Diffraction, 2017)
;
_exptl_crystal_colour colourless
_exptl_crystal_density_diffrn 1.299
_exptl_crystal_description block
_exptl_crystal_F_000 536
_exptl_crystal_size_max 0.105
_exptl_crystal_size_mid 0.096
_exptl_crystal_size_min 0.054
_refine_diff_density_max 0.406
_refine_diff_density_min -0.216
_refine_diff_density_rms 0.053
_refine_ls_extinction_method none
_refine_ls_goodness_of_fit_ref 1.027
_refine_ls_hydrogen_treatment constr
_refine_ls_matrix_type full
_refine_ls_number_parameters 145
_refine_ls_number_reflns 2291
_refine_ls_number_restraints 0
_refine_ls_restrained_S_all 1.027
_refine_ls_R_factor_all 0.0453
_refine_ls_R_factor_gt 0.0353
_refine_ls_shift/su_max 0.000
_refine_ls_shift/su_mean 0.000
_refine_ls_structure_factor_coef Fsqd
_refine_ls_weighting_details 'w=1/[\s^2^(Fo^2^)+(0.0458P)^2^+0.9239P] where P=(Fo^2^+2Fc^2^)/3'
_refine_ls_weighting_scheme calc
_refine_ls_wR_factor_gt 0.0860
_refine_ls_wR_factor_ref 0.0919
_reflns_Friedel_coverage 0.000
_reflns_number_gt 1941
_reflns_number_total 2291
_reflns_threshold_expression 'I > 2\s(I)'
_cod_data_source_file d4ce00158c2.cif
_cod_data_source_block shelx_CCDC3
_cod_depositor_comments 'Adding full bibliography for 7248556--7248560.cif.'
_cod_original_sg_symbol_H-M 'P 21/n'
_cod_database_code 7248559
_shelx_shelxl_version_number 2018/3
_shelx_space_group_comment
;
The symmetry employed for this shelxl refinement is uniquely defined
by the following loop, which should always be used as a source of
symmetry information in preference to the above space-group names.
They are only intended as comments.
;
_shelx_estimated_absorpt_t_min 0.709
_shelx_estimated_absorpt_t_max 0.833

loop_
_space_group_symop_operation_xyz
'x, y, z'
'-x+1/2, y+1/2, -z+1/2'
'-x, -y, -z'
'x-1/2, -y-1/2, z-1/2'

loop_
_atom_site_label
_atom_site_type_symbol
_atom_site_fract_x
_atom_site_fract_y
_atom_site_fract_z
_atom_site_U_iso_or_equiv
_atom_site_adp_type
_atom_site_occupancy
_atom_site_site_symmetry_order
_atom_site_calc_flag
_atom_site_refinement_flags_posn
_atom_site_refinement_flags_adp
_atom_site_refinement_flags_occupancy
_atom_site_disorder_assembly
_atom_site_disorder_group
S1 S 0.84807(4) 0.35235(9) 0.52717(3) 0.02414(16) Uani 1 1 d . . . . .
S2 S 0.75246(4) 0.64548(9) 0.38936(3) 0.02294(16) Uani 1 1 d . . . . .
N1 N 0.89758(14) 0.3363(3) 0.38780(9) 0.0205(4) Uani 1 1 d . . . . .
C1 C 0.84096(16) 0.4310(4) 0.43533(11) 0.0199(4) Uani 1 1 d . . . . .
C2 C 0.97211(18) 0.1460(4) 0.41045(12) 0.0243(5) Uani 1 1 d . . . . .
H2A H 0.934559 0.022113 0.432108 0.029 Uiso 1 1 calc R U . . .
H2B H 1.037049 0.192159 0.449042 0.029 Uiso 1 1 calc R U . . .
C3 C 1.0043(2) 0.0766(4) 0.33437(13) 0.0333(5) Uani 1 1 d . . . . .
H3A H 1.078789 0.011468 0.343524 0.040 Uiso 1 1 calc R U . . .
H3B H 0.951916 -0.033789 0.306266 0.040 Uiso 1 1 calc R U . . .
C4 C 1.00004(19) 0.2956(4) 0.28985(13) 0.0286(5) Uani 1 1 d . . . . .
H4A H 0.992085 0.267857 0.233686 0.034 Uiso 1 1 calc R U . . .
H4B H 1.066726 0.386057 0.307828 0.034 Uiso 1 1 calc R U . . .
C5 C 0.89931(17) 0.4114(4) 0.30801(11) 0.0241(5) Uani 1 1 d . . . . .
H5A H 0.906207 0.576449 0.305515 0.029 Uiso 1 1 calc R U . . .
H5B H 0.832269 0.363698 0.271777 0.029 Uiso 1 1 calc R U . . .
C6 C 0.67997(18) 0.7361(4) 0.46398(12) 0.0267(5) Uani 1 1 d . . . . .
H6A H 0.653100 0.604620 0.489048 0.032 Uiso 1 1 calc R U . . .
H6B H 0.729288 0.823782 0.503952 0.032 Uiso 1 1 calc R U . . .
C7 C 0.58492(17) 0.8793(4) 0.42537(11) 0.0214(4) Uani 1 1 d . . . . .
C8 C 0.60298(17) 1.0850(4) 0.39324(11) 0.0235(5) Uani 1 1 d . . . . .
H8 H 0.675818 1.135248 0.395160 0.028 Uiso 1 1 calc R U . . .
C9 C 0.51626(17) 1.2176(4) 0.35849(11) 0.0237(5) Uani 1 1 d . . . . .
H9 H 0.530533 1.357618 0.336762 0.028 Uiso 1 1 calc R U . . .
C10 C 0.40830(17) 1.1497(4) 0.35475(12) 0.0241(5) Uani 1 1 d . . . . .
C11 C 0.39063(17) 0.9433(4) 0.38687(12) 0.0239(5) Uani 1 1 d . . . . .
H11 H 0.317803 0.892934 0.384987 0.029 Uiso 1 1 calc R U . . .
C12 C 0.47736(17) 0.8097(4) 0.42156(12) 0.0233(5) Uani 1 1 d . . . . .
H12 H 0.463251 0.669132 0.442963 0.028 Uiso 1 1 calc R U . . .
C13 C 0.31426(19) 1.2967(4) 0.31741(14) 0.0334(6) Uani 1 1 d . . . . .
H13A H 0.342890 1.434245 0.298301 0.050 Uiso 0.5 1 calc R U P . .
H13B H 0.269309 1.216300 0.274143 0.050 Uiso 0.5 1 calc R U P . .
H13C H 0.269498 1.335141 0.355519 0.050 Uiso 0.5 1 calc R U P . .
H13D H 0.244908 1.222879 0.320341 0.050 Uiso 0.5 1 calc R U P . .
H13E H 0.318489 1.440824 0.344499 0.050 Uiso 0.5 1 calc R U P . .
H13F H 0.318300 1.321983 0.263122 0.050 Uiso 0.5 1 calc R U P . .

loop_
_atom_site_aniso_label
_atom_site_aniso_U_11
_atom_site_aniso_U_22
_atom_site_aniso_U_33
_atom_site_aniso_U_23
_atom_site_aniso_U_13
_atom_site_aniso_U_12
S1 0.0274(3) 0.0290(3) 0.0158(3) 0.0027(2) 0.0037(2) 0.0022(2)
S2 0.0258(3) 0.0254(3) 0.0181(3) 0.0037(2) 0.0055(2) 0.0051(2)
N1 0.0222(8) 0.0229(9) 0.0160(8) 0.0026(7) 0.0031(7) 0.0019(7)
C1 0.0185(10) 0.0223(11) 0.0173(9) 0.0008(8) -0.0003(8) -0.0015(8)
C2 0.0270(11) 0.0236(11) 0.0226(10) 0.0047(9) 0.0053(9) 0.0046(9)
C3 0.0443(14) 0.0322(13) 0.0259(11) 0.0051(10) 0.0130(10) 0.0120(11)
C4 0.0323(12) 0.0329(13) 0.0224(11) 0.0039(9) 0.0096(9) 0.0060(10)
C5 0.0286(11) 0.0283(12) 0.0156(10) 0.0041(9) 0.0048(8) 0.0040(9)
C6 0.0287(11) 0.0332(12) 0.0189(10) 0.0007(9) 0.0061(9) 0.0050(10)
C7 0.0240(10) 0.0257(12) 0.0146(9) -0.0045(8) 0.0039(8) 0.0030(9)
C8 0.0230(10) 0.0277(11) 0.0199(10) -0.0051(9) 0.0041(8) -0.0037(9)
C9 0.0303(11) 0.0211(11) 0.0197(10) -0.0007(8) 0.0050(9) -0.0014(9)
C10 0.0262(11) 0.0286(12) 0.0170(9) -0.0057(9) 0.0032(8) 0.0021(9)
C11 0.0217(10) 0.0293(12) 0.0213(10) -0.0052(9) 0.0057(8) -0.0023(9)
C12 0.0298(11) 0.0232(11) 0.0188(10) -0.0024(8) 0.0095(8) -0.0019(9)
C13 0.0288(12) 0.0397(15) 0.0302(12) -0.0002(11) 0.0017(10) 0.0073(11)

loop_
_atom_type_symbol
_atom_type_description
_atom_type_scat_dispersion_real
_atom_type_scat_dispersion_imag
_atom_type_scat_source
C C 0.0181 0.0091 'International Tables Vol C Tables 4.2.6.8 and 6.1.1.4'
H H 0.0000 0.0000 'International Tables Vol C Tables 4.2.6.8 and 6.1.1.4'
N N 0.0311 0.0180 'International Tables Vol C Tables 4.2.6.8 and 6.1.1.4'
S S 0.3331 0.5567 'International Tables Vol C Tables 4.2.6.8 and 6.1.1.4'

loop_
_geom_angle_atom_site_label_1
_geom_angle_atom_site_label_2
_geom_angle_atom_site_label_3
_geom_angle
_geom_angle_site_symmetry_1
_geom_angle_site_symmetry_3
_geom_angle_publ_flag
C1 S2 C6 103.60(10) . . ?
C1 N1 C2 122.92(17) . . ?
C1 N1 C5 125.51(17) . . ?
C2 N1 C5 111.51(16) . . ?
N1 C1 S1 124.02(16) . . ?
N1 C1 S2 112.22(14) . . ?
S1 C1 S2 123.73(12) . . ?
N1 C2 C3 103.26(17) . . ?
N1 C2 H2A 111.1 . . ?
C3 C2 H2A 111.1 . . ?
N1 C2 H2B 111.1 . . ?
C3 C2 H2B 111.1 . . ?
H2A C2 H2B 109.1 . . ?
C4 C3 C2 103.40(19) . . ?
C4 C3 H3A 111.1 . . ?
C2 C3 H3A 111.1 . . ?
C4 C3 H3B 111.1 . . ?
C2 C3 H3B 111.1 . . ?
H3A C3 H3B 109.0 . . ?
C3 C4 C5 103.28(18) . . ?
C3 C4 H4A 111.1 . . ?
C5 C4 H4A 111.1 . . ?
C3 C4 H4B 111.1 . . ?
C5 C4 H4B 111.1 . . ?
H4A C4 H4B 109.1 . . ?
N1 C5 C4 103.13(16) . . ?
N1 C5 H5A 111.1 . . ?
C4 C5 H5A 111.1 . . ?
N1 C5 H5B 111.1 . . ?
C4 C5 H5B 111.1 . . ?
H5A C5 H5B 109.1 . . ?
C7 C6 S2 107.32(14) . . ?
C7 C6 H6A 110.2 . . ?
S2 C6 H6A 110.2 . . ?
C7 C6 H6B 110.2 . . ?
S2 C6 H6B 110.2 . . ?
H6A C6 H6B 108.5 . . ?
C12 C7 C8 118.3(2) . . ?
C12 C7 C6 121.1(2) . . ?
C8 C7 C6 120.60(19) . . ?
C9 C8 C7 120.8(2) . . ?
C9 C8 H8 119.6 . . ?
C7 C8 H8 119.6 . . ?
C8 C9 C10 121.2(2) . . ?
C8 C9 H9 119.4 . . ?
C10 C9 H9 119.4 . . ?
C11 C10 C9 117.7(2) . . ?
C11 C10 C13 121.5(2) . . ?
C9 C10 C13 120.8(2) . . ?
C12 C11 C10 121.2(2) . . ?
C12 C11 H11 119.4 . . ?
C10 C11 H11 119.4 . . ?
C11 C12 C7 120.7(2) . . ?
C11 C12 H12 119.6 . . ?
C7 C12 H12 119.6 . . ?
C10 C13 H13A 109.5 . . ?
C10 C13 H13B 109.5 . . ?
H13A C13 H13B 109.5 . . ?
C10 C13 H13C 109.5 . . ?
H13A C13 H13C 109.5 . . ?
H13B C13 H13C 109.5 . . ?
H13D C13 H13E 109.5 . . ?
H13D C13 H13F 109.5 . . ?
H13E C13 H13F 109.5 . . ?

loop_
_geom_bond_atom_site_label_1
_geom_bond_atom_site_label_2
_geom_bond_distance
_geom_bond_site_symmetry_2
_geom_bond_publ_flag
S1 C1 1.672(2) . ?
S2 C1 1.779(2) . ?
S2 C6 1.817(2) . ?
N1 C1 1.322(3) . ?
N1 C2 1.472(3) . ?
N1 C5 1.481(2) . ?
C2 C3 1.530(3) . ?
C2 H2A 0.9900 . ?
C2 H2B 0.9900 . ?
C3 C4 1.520(3) . ?
C3 H3A 0.9900 . ?
C3 H3B 0.9900 . ?
C4 C5 1.520(3) . ?
C4 H4A 0.9900 . ?
C4 H4B 0.9900 . ?
C5 H5A 0.9900 . ?
C5 H5B 0.9900 . ?
C6 C7 1.511(3) . ?
C6 H6A 0.9900 . ?
C6 H6B 0.9900 . ?
C7 C12 1.392(3) . ?
C7 C8 1.388(3) . ?
C8 C9 1.383(3) . ?
C8 H8 0.9500 . ?
C9 C10 1.394(3) . ?
C9 H9 0.9500 . ?
C10 C11 1.391(3) . ?
C10 C13 1.509(3) . ?
C11 C12 1.386(3) . ?
C11 H11 0.9500 . ?
C12 H12 0.9500 . ?
C13 H13A 0.9800 . ?
C13 H13B 0.9800 . ?
C13 H13C 0.9800 . ?
C13 H13D 0.9800 . ?
C13 H13E 0.9800 . ?
C13 H13F 0.9800 . ?

loop_
_geom_torsion_atom_site_label_1
_geom_torsion_atom_site_label_2
_geom_torsion_atom_site_label_3
_geom_torsion_atom_site_label_4
_geom_torsion
_geom_torsion_site_symmetry_1
_geom_torsion_site_symmetry_2
_geom_torsion_site_symmetry_3
_geom_torsion_site_symmetry_4
_geom_torsion_publ_flag
C2 N1 C1 S1 1.3(3) . . . . ?
C5 N1 C1 S1 -175.47(16) . . . . ?
C2 N1 C1 S2 -176.53(15) . . . . ?
C5 N1 C1 S2 6.7(3) . . . . ?
C6 S2 C1 N1 176.99(16) . . . . ?
C6 S2 C1 S1 -0.89(17) . . . . ?
C1 N1 C2 C3 172.2(2) . . . . ?
C5 N1 C2 C3 -10.6(2) . . . . ?
N1 C2 C3 C4 30.8(2) . . . . ?
C2 C3 C4 C5 -39.7(2) . . . . ?
C1 N1 C5 C4 163.3(2) . . . . ?
C2 N1 C5 C4 -13.8(2) . . . . ?
C3 C4 C5 N1 32.7(2) . . . . ?
C1 S2 C6 C7 -167.13(15) . . . . ?
S2 C6 C7 C12 113.91(19) . . . . ?
S2 C6 C7 C8 -66.6(2) . . . . ?
C12 C7 C8 C9 0.1(3) . . . . ?
C6 C7 C8 C9 -179.38(19) . . . . ?
C7 C8 C9 C10 0.2(3) . . . . ?
C8 C9 C10 C11 -0.3(3) . . . . ?
C8 C9 C10 C13 179.38(19) . . . . ?
C9 C10 C11 C12 0.1(3) . . . . ?
C13 C10 C11 C12 -179.55(19) . . . . ?
C10 C11 C12 C7 0.2(3) . . . . ?
C8 C7 C12 C11 -0.3(3) . . . . ?
C6 C7 C12 C11 179.21(18) . . . . ?
